data_1565548
loop_
_publ_author_name
'L\'opez Pl\'a, Jessica M.'
'Boudalis, Athanassios K.'
'Telser, Joshua'
'Raptis, Raphael G.'

_publ_section_title
;
 Chromium(III)-pyrazole complexes. X-Ray crystal structures, 1H NMR
 investigation of ligand fluxional behavior and EPR studies
;
_journal_name_full 'Inorganica Chimica Acta'
_journal_page_first 119299
_journal_paper_doi 10.1016/j.ica.2019.119299
_journal_volume 502
_journal_year 2020
_chemical_formula_moiety 'C12 H18 Cl3 Cr N6'
_chemical_formula_sum 'C12 H18 Cl3 Cr N6'
_chemical_formula_weight 404.67
_chemical_name_systematic mer-CrCl3(3-Me-pzH)3
_space_group_crystal_system orthorhombic
_space_group_IT_number 33
_space_group_name_Hall 'P 2c -2n'
_space_group_name_H-M_alt 'P n a 21'
_atom_sites_solution_hydrogens geom
_atom_sites_solution_primary dual
_cell_angle_alpha 90
_cell_angle_beta 90
_cell_angle_gamma 90
_cell_formula_units_Z 4
_cell_length_a 17.455(13)
_cell_length_b 6.801(5)
_cell_length_c 14.857(11)
_cell_measurement_reflns_used 9166
_cell_measurement_temperature 296(2)
_cell_measurement_theta_max 26.363
_cell_measurement_theta_min 2.333
_cell_volume 1764(2)
_computing_cell_refinement 'SAINT v8.37A (Bruker, 2015)'
_computing_data_reduction 'SAINT v8.37A (Bruker, 2015)'
_computing_molecular_graphics 'Olex2 (Dolomanov et al., 2009)'
_computing_publication_material 'Olex2 (Dolomanov et al., 2009)'
_computing_structure_refinement 'ShelXL (Sheldrick, 2015)'
_computing_structure_solution 'ShelXT (Sheldrick, 2015)'
_diffrn_ambient_temperature 296.15
_diffrn_detector_area_resol_mean 10.42
_diffrn_measured_fraction_theta_full 1.000
_diffrn_measured_fraction_theta_max 0.999
_diffrn_measurement_device_type 'Bruker APEX-II CCD'
_diffrn_measurement_method '\f and \w scans'
_diffrn_radiation_type MoK\a
_diffrn_radiation_wavelength 0.71073
_diffrn_reflns_av_R_equivalents 0.0355
_diffrn_reflns_av_unetI/netI 0.0303
_diffrn_reflns_Laue_measured_fraction_full 1.000
_diffrn_reflns_Laue_measured_fraction_max 0.999
_diffrn_reflns_limit_h_max 21
_diffrn_reflns_limit_h_min -21
_diffrn_reflns_limit_k_max 8
_diffrn_reflns_limit_k_min -8
_diffrn_reflns_limit_l_max 18
_diffrn_reflns_limit_l_min -18
_diffrn_reflns_number 18160
_diffrn_reflns_point_group_measured_fraction_full 1.000
_diffrn_reflns_point_group_measured_fraction_max 0.997
_diffrn_reflns_theta_full 25.242
_diffrn_reflns_theta_max 26.627
_diffrn_reflns_theta_min 2.334
_diffrn_standards_number 0
_exptl_absorpt_coefficient_mu 1.107
_exptl_absorpt_correction_T_max 0.7454
_exptl_absorpt_correction_T_min 0.7208
_exptl_absorpt_correction_type multi-scan
_exptl_absorpt_process_details
'SADABS-2016/2 (Bruker,2016/2) was used for absorption correction. wR2(int) was 0.0573 before and 0.0505 after correction. The Ratio of minimum to maximum transmission is 0.9670. The \l/2 correction factor is Not present.'
_exptl_crystal_colour 'clear green'
_exptl_crystal_colour_lustre clear
_exptl_crystal_colour_primary green
_exptl_crystal_density_diffrn 1.524
_exptl_crystal_description cube
_exptl_crystal_F_000 828
_exptl_crystal_size_max 0.1
_exptl_crystal_size_mid 0.07
_exptl_crystal_size_min 0.06
_refine_diff_density_max 0.265
_refine_diff_density_min -0.175
_refine_diff_density_rms 0.046
_refine_ls_abs_structure_details
;
 Flack x determined using 1416 quotients [(I+)-(I-)]/[(I+)+(I-)]
 (Parsons, Flack and Wagner, Acta Cryst. B69 (2013) 249-259).
;
_refine_ls_abs_structure_Flack 0.021(10)
_refine_ls_extinction_coef .
_refine_ls_extinction_method none
_refine_ls_goodness_of_fit_ref 1.026
_refine_ls_hydrogen_treatment constr
_refine_ls_matrix_type full
_refine_ls_number_parameters 202
_refine_ls_number_reflns 3704
_refine_ls_number_restraints 1
_refine_ls_restrained_S_all 1.026
_refine_ls_R_factor_all 0.0360
_refine_ls_R_factor_gt 0.0273
_refine_ls_shift/su_max 0.001
_refine_ls_shift/su_mean 0.000
_refine_ls_structure_factor_coef Fsqd
_refine_ls_weighting_details 'w=1/[\s^2^(Fo^2^)+(0.0340P)^2^] where P=(Fo^2^+2Fc^2^)/3'
_refine_ls_weighting_scheme calc
_refine_ls_wR_factor_gt 0.0598
_refine_ls_wR_factor_ref 0.0639
_reflns_Friedel_coverage 0.919
_reflns_Friedel_fraction_full 1.000
_reflns_Friedel_fraction_max 0.994
_reflns_number_gt 3251
_reflns_number_total 3704
_reflns_threshold_expression 'I > 2\s(I)'
_cod_data_source_file ICA-2020-502-119299.cif
_cod_data_source_block jlp003_uprrp_a
_cod_database_code 1565548
_shelx_space_group_comment
;
The symmetry employed for this shelxl refinement is uniquely defined
by the following loop, which should always be used as a source of
symmetry information in preference to the above space-group names.
They are only intended as comments.
;
_shelx_estimated_absorpt_t_max 0.937
_shelx_estimated_absorpt_t_min 0.897
_olex2_refinement_description
;
1. Fixed Uiso
 At 1.2 times of:
  All C(H) groups, {H12A,H12B,H12C} of C12, All N(H) groups
 At 1.5 times of:
  {H4A,H4B,H4C} of C4, {H8A,H8B,H8C} of C8
2.a Aromatic/amide H refined with riding coordinates:
 N2(H2), N4(H4), N6(H6), C1(H1), C2(H2A), C5(H5), C6(H6A), C9(H9), C10(H10)
2.b Idealised Me refined as rotating group:
 C4(H4A,H4B,H4C), C8(H8A,H8B,H8C), C12(H12A,H12B,H12C)
;
_olex2_submission_special_instructions 'No special instructions were received'

loop_
_space_group_symop_operation_xyz
'x, y, z'
'-x, -y, z+1/2'
'x+1/2, -y+1/2, z'
'-x+1/2, y+1/2, z+1/2'

loop_
_atom_site_label
_atom_site_type_symbol
_atom_site_fract_x
_atom_site_fract_y
_atom_site_fract_z
_atom_site_U_iso_or_equiv
_atom_site_adp_type
_atom_site_occupancy
_atom_site_site_symmetry_order
_atom_site_calc_flag
_atom_site_refinement_flags_posn
_atom_site_refinement_flags_adp
_atom_site_refinement_flags_occupancy
_atom_site_disorder_assembly
_atom_site_disorder_group
Cr1 Cr 0.61899(3) 0.59342(7) 0.48416(4) 0.02769(13) Uani 1 1 d . . . . .
Cl1 Cl 0.67454(5) 0.32107(13) 0.55942(6) 0.0353(2) Uani 1 1 d . . . . .
Cl2 Cl 0.73479(5) 0.76328(13) 0.48689(8) 0.0412(2) Uani 1 1 d . . . . .
Cl3 Cl 0.56237(6) 0.85452(13) 0.40991(7) 0.0455(3) Uani 1 1 d . . . . .
N1 N 0.51354(15) 0.4473(4) 0.4859(3) 0.0329(6) Uani 1 1 d . . . . .
N2 N 0.50354(18) 0.2675(5) 0.5238(2) 0.0419(9) Uani 1 1 d . . . . .
H2 H 0.540667 0.194862 0.542290 0.050 Uiso 1 1 calc R . . . .
N3 N 0.64669(18) 0.4599(5) 0.3628(2) 0.0341(7) Uani 1 1 d . . . . .
N4 N 0.68269(18) 0.2849(5) 0.3584(2) 0.0402(8) Uani 1 1 d . . . . .
H4 H 0.692685 0.213451 0.404672 0.048 Uiso 1 1 calc R . . . .
N5 N 0.58934(17) 0.7118(4) 0.6083(2) 0.0329(7) Uani 1 1 d . . . . .
N6 N 0.62279(18) 0.8722(5) 0.6435(2) 0.0373(8) Uani 1 1 d . . . . .
H6 H 0.657583 0.939081 0.616253 0.045 Uiso 1 1 calc R . . . .
C1 C 0.4421(2) 0.5075(6) 0.4678(3) 0.0461(10) Uani 1 1 d . . . . .
H1 H 0.430059 0.627739 0.441613 0.055 Uiso 1 1 calc R . . . .
C2 C 0.3883(2) 0.3675(6) 0.4933(4) 0.0513(11) Uani 1 1 d . . . . .
H2A H 0.335409 0.375648 0.487131 0.062 Uiso 1 1 calc R . . . .
C3 C 0.4294(2) 0.2149(6) 0.5292(3) 0.0431(10) Uani 1 1 d . . . . .
C4 C 0.4050(3) 0.0251(7) 0.5689(5) 0.0717(16) Uani 1 1 d . . . . .
H4A H 0.427514 -0.081192 0.535551 0.108 Uiso 1 1 calc GR . . . .
H4B H 0.350203 0.014919 0.566342 0.108 Uiso 1 1 calc GR . . . .
H4C H 0.421536 0.018488 0.630431 0.108 Uiso 1 1 calc GR . . . .
C5 C 0.6426(2) 0.5186(6) 0.2776(3) 0.0445(10) Uani 1 1 d . . . . .
H5 H 0.620572 0.636215 0.258963 0.053 Uiso 1 1 calc R . . . .
C6 C 0.6755(2) 0.3823(7) 0.2200(3) 0.0474(11) Uani 1 1 d . . . . .
H6A H 0.679164 0.390282 0.157648 0.057 Uiso 1 1 calc R . . . .
C7 C 0.7013(2) 0.2345(6) 0.2736(3) 0.0424(10) Uani 1 1 d . . . . .
C8 C 0.7437(3) 0.0458(7) 0.2558(3) 0.0634(14) Uani 1 1 d . . . . .
H8A H 0.793739 0.052761 0.282416 0.095 Uiso 1 1 calc GR . . . .
H8B H 0.748508 0.026493 0.192056 0.095 Uiso 1 1 calc GR . . . .
H8C H 0.715886 -0.062153 0.281599 0.095 Uiso 1 1 calc GR . . . .
C9 C 0.5399(3) 0.6547(6) 0.6716(3) 0.0481(10) Uani 1 1 d . . . . .
H9 H 0.508162 0.545319 0.666759 0.058 Uiso 1 1 calc R . . . .
C10 C 0.5416(3) 0.7780(7) 0.7451(3) 0.0513(11) Uani 1 1 d . . . . .
H10 H 0.511900 0.768654 0.796869 0.062 Uiso 1 1 calc R . . . .
C11 C 0.5960(2) 0.9172(6) 0.7263(3) 0.0424(10) Uani 1 1 d . . . . .
C12 C 0.6259(3) 1.0859(8) 0.7795(3) 0.0667(15) Uani 1 1 d . . . . .
H12A H 0.638434 1.042334 0.839179 0.080 Uiso 1 1 calc GR . . . .
H12B H 0.587545 1.186833 0.782753 0.080 Uiso 1 1 calc GR . . . .
H12C H 0.670975 1.137258 0.750953 0.080 Uiso 1 1 calc GR . . . .

loop_
_atom_site_aniso_label
_atom_site_aniso_U_11
_atom_site_aniso_U_22
_atom_site_aniso_U_33
_atom_site_aniso_U_23
_atom_site_aniso_U_13
_atom_site_aniso_U_12
Cr1 0.0286(3) 0.0255(3) 0.0290(3) -0.0036(3) 0.0010(3) -0.0011(2)
Cl1 0.0376(5) 0.0325(5) 0.0357(5) -0.0013(4) -0.0052(4) 0.0029(4)
Cl2 0.0355(4) 0.0454(5) 0.0427(5) -0.0069(5) 0.0038(5) -0.0116(4)
Cl3 0.0504(6) 0.0347(5) 0.0514(6) 0.0067(5) -0.0015(5) 0.0077(4)
N1 0.0311(14) 0.0265(14) 0.0412(15) -0.0025(16) -0.0023(18) -0.0017(11)
N2 0.0295(18) 0.0306(17) 0.066(2) -0.0001(16) 0.0005(15) 0.0014(14)
N3 0.0359(17) 0.0340(18) 0.0323(17) -0.0067(14) -0.0003(14) 0.0015(14)
N4 0.050(2) 0.039(2) 0.0316(18) -0.0076(15) 0.0038(15) 0.0065(16)
N5 0.0341(17) 0.0281(16) 0.0364(17) -0.0057(14) 0.0057(14) -0.0037(13)
N6 0.0417(19) 0.0352(17) 0.0351(18) -0.0098(14) 0.0093(14) -0.0073(14)
C1 0.038(2) 0.039(2) 0.062(3) -0.001(2) -0.010(2) 0.0054(17)
C2 0.0262(19) 0.059(3) 0.069(3) -0.007(3) -0.005(2) -0.0018(18)
C3 0.033(2) 0.037(2) 0.059(3) -0.0116(19) 0.0090(19) -0.0036(17)
C4 0.052(3) 0.047(3) 0.116(5) 0.008(3) 0.020(3) -0.011(2)
C5 0.049(3) 0.048(2) 0.036(2) 0.0011(19) -0.0077(19) 0.002(2)
C6 0.055(3) 0.061(3) 0.026(2) -0.007(2) 0.0037(18) -0.003(2)
C7 0.045(2) 0.046(3) 0.036(2) -0.0152(19) 0.0076(19) -0.003(2)
C8 0.074(4) 0.057(3) 0.059(3) -0.018(2) 0.017(3) 0.014(3)
C9 0.052(3) 0.044(2) 0.049(3) -0.007(2) 0.013(2) -0.009(2)
C10 0.055(3) 0.061(3) 0.038(2) -0.010(2) 0.015(2) -0.008(2)
C11 0.043(2) 0.047(2) 0.037(2) -0.0082(19) 0.0056(18) 0.0009(19)
C12 0.075(4) 0.070(3) 0.055(3) -0.033(3) 0.016(3) -0.014(3)

loop_
_atom_type_symbol
_atom_type_description
_atom_type_scat_dispersion_real
_atom_type_scat_dispersion_imag
_atom_type_scat_source
C C 0.0033 0.0016 'International Tables Vol C Tables 4.2.6.8 and 6.1.1.4'
H H 0.0000 0.0000 'International Tables Vol C Tables 4.2.6.8 and 6.1.1.4'
Cl Cl 0.1484 0.1585 'International Tables Vol C Tables 4.2.6.8 and 6.1.1.4'
Cr Cr 0.3209 0.6236 'International Tables Vol C Tables 4.2.6.8 and 6.1.1.4'
N N 0.0061 0.0033 'International Tables Vol C Tables 4.2.6.8 and 6.1.1.4'

loop_
_geom_angle_atom_site_label_1
_geom_angle_atom_site_label_2
_geom_angle_atom_site_label_3
_geom_angle
_geom_angle_site_symmetry_1
_geom_angle_site_symmetry_3
Cl2 Cr1 Cl1 91.40(6) . .
Cl3 Cr1 Cl1 178.66(4) . .
Cl3 Cr1 Cl2 89.91(6) . .
N1 Cr1 Cl1 89.01(10) . .
N1 Cr1 Cl2 177.79(10) . .
N1 Cr1 Cl3 89.70(10) . .
N3 Cr1 Cl1 88.44(10) . .
N3 Cr1 Cl2 91.72(10) . .
N3 Cr1 Cl3 91.21(10) . .
N3 Cr1 N1 90.46(13) . .
N3 Cr1 N5 176.79(13) . .
N5 Cr1 Cl1 89.19(10) . .
N5 Cr1 Cl2 90.49(9) . .
N5 Cr1 Cl3 91.12(10) . .
N5 Cr1 N1 87.34(13) . .
N2 N1 Cr1 123.1(2) . .
C1 N1 Cr1 132.2(2) . .
C1 N1 N2 103.8(3) . .
N1 N2 H2 123.6 . .
C3 N2 N1 112.8(3) . .
C3 N2 H2 123.6 . .
N4 N3 Cr1 122.5(2) . .
C5 N3 Cr1 133.1(3) . .
C5 N3 N4 104.1(3) . .
N3 N4 H4 123.7 . .
C7 N4 N3 112.5(3) . .
C7 N4 H4 123.7 . .
N6 N5 Cr1 123.5(2) . .
C9 N5 Cr1 132.4(3) . .
C9 N5 N6 104.1(3) . .
N5 N6 H6 123.6 . .
N5 N6 C11 112.8(3) . .
C11 N6 H6 123.6 . .
N1 C1 H1 124.3 . .
N1 C1 C2 111.4(4) . .
C2 C1 H1 124.3 . .
C1 C2 H2A 127.1 . .
C3 C2 C1 105.8(3) . .
C3 C2 H2A 127.1 . .
N2 C3 C2 106.2(4) . .
N2 C3 C4 122.1(4) . .
C2 C3 C4 131.7(4) . .
C3 C4 H4A 109.5 . .
C3 C4 H4B 109.5 . .
C3 C4 H4C 109.5 . .
H4A C4 H4B 109.5 . .
H4A C4 H4C 109.5 . .
H4B C4 H4C 109.5 . .
N3 C5 H5 124.3 . .
N3 C5 C6 111.4(4) . .
C6 C5 H5 124.3 . .
C5 C6 H6A 127.2 . .
C7 C6 C5 105.7(4) . .
C7 C6 H6A 127.2 . .
N4 C7 C6 106.3(3) . .
N4 C7 C8 120.1(4) . .
C6 C7 C8 133.7(4) . .
C7 C8 H8A 109.5 . .
C7 C8 H8B 109.5 . .
C7 C8 H8C 109.5 . .
H8A C8 H8B 109.5 . .
H8A C8 H8C 109.5 . .
H8B C8 H8C 109.5 . .
N5 C9 H9 124.2 . .
N5 C9 C10 111.6(4) . .
C10 C9 H9 124.2 . .
C9 C10 H10 127.0 . .
C11 C10 C9 105.9(4) . .
C11 C10 H10 127.0 . .
N6 C11 C10 105.6(4) . .
N6 C11 C12 122.5(4) . .
C10 C11 C12 131.9(4) . .
C11 C12 H12A 109.5 . .
C11 C12 H12B 109.5 . .
C11 C12 H12C 109.5 . .
H12A C12 H12B 109.5 . .
H12A C12 H12C 109.5 . .
H12B C12 H12C 109.5 . .

loop_
_geom_bond_atom_site_label_1
_geom_bond_atom_site_label_2
_geom_bond_distance
_geom_bond_site_symmetry_2
Cr1 Cl1 2.3709(15) .
Cr1 Cl2 2.3285(16) .
Cr1 Cl3 2.3123(15) .
Cr1 N1 2.092(3) .
Cr1 N3 2.076(3) .
Cr1 N5 2.078(3) .
N1 N2 1.357(4) .
N1 C1 1.339(4) .
N2 H2 0.8600 .
N2 C3 1.345(5) .
N3 N4 1.347(4) .
N3 C5 1.329(5) .
N4 H4 0.8600 .
N4 C7 1.345(5) .
N5 N6 1.343(4) .
N5 C9 1.335(5) .
N6 H6 0.8600 .
N6 C11 1.351(5) .
C1 H1 0.9300 .
C1 C2 1.390(6) .
C2 H2A 0.9300 .
C2 C3 1.369(6) .
C3 C4 1.482(6) .
C4 H4A 0.9600 .
C4 H4B 0.9600 .
C4 H4C 0.9600 .
C5 H5 0.9300 .
C5 C6 1.386(6) .
C6 H6A 0.9300 .
C6 C7 1.359(6) .
C7 C8 1.505(6) .
C8 H8A 0.9600 .
C8 H8B 0.9600 .
C8 H8C 0.9600 .
C9 H9 0.9300 .
C9 C10 1.376(6) .
C10 H10 0.9300 .
C10 C11 1.370(6) .
C11 C12 1.488(6) .
C12 H12A 0.9600 .
C12 H12B 0.9600 .
C12 H12C 0.9600 .
